data_7158869
loop_
_publ_author_name
'Hsueh, Nai-Chen'
'Chang, Meng-Yang'

_publ_section_title
;
 BF3&#x00B7;OEt2-Mediated Nucleophilic Fluorocyclization of Sulfonyl
 3-Methylene-oxabenzocyclooctan-6-ones. Diastereocontrolled Synthesis of
 Benzofused Fluorooxabicyclo[4.2.1]nonanes
;
_journal_name_full 'Organic &amp; Biomolecular Chemistry'
_journal_paper_doi 10.1039/D2OB01459A
_journal_year 2022
_chemical_formula_moiety '0.5(C22 H25 F O3 S)'
_chemical_formula_sum 'C11 H12.5 F0.5 O1.5 S0.5'
_chemical_formula_weight 194.24
_space_group_crystal_system triclinic
_space_group_IT_number 2
_space_group_name_Hall '-P 1'
_space_group_name_H-M_alt 'P -1'
_atom_sites_solution_hydrogens geom
_atom_sites_solution_primary dual
_audit_creation_date 2020-01-01
_audit_creation_method
;
Olex2 1.3-ac4
(compiled 2019.04.23 svn.r3594 for Rigaku Oxford Diffraction, GUI svn.r5739)
;
_audit_update_record
;
2020-05-11 deposited with the CCDC.	2022-09-08 downloaded from the CCDC.
;
_cell_angle_alpha 114.737(2)
_cell_angle_beta 100.424(2)
_cell_angle_gamma 104.503(2)
_cell_formula_units_Z 8
_cell_length_a 10.5216(3)
_cell_length_b 14.9812(4)
_cell_length_c 15.0603(3)
_cell_measurement_reflns_used 16189
_cell_measurement_temperature 113(2)
_cell_measurement_theta_max 26.8360
_cell_measurement_theta_min 2.1060
_cell_volume 1974.08(11)
_computing_cell_refinement 'CrysAlisPro 1.171.41.36a (Rigaku OD, 2019)'
_computing_data_collection 'CrysAlisPro 1.171.41.36a (Rigaku OD, 2019)'
_computing_data_reduction 'CrysAlisPro 1.171.41.36a (Rigaku OD, 2019)'
_computing_molecular_graphics 'Olex2 (Dolomanov et al., 2009)'
_computing_publication_material 'Olex2 (Dolomanov et al., 2009)'
_computing_structure_refinement 'ShelXL (Sheldrick, 2015)'
_computing_structure_solution 'ShelXT (Sheldrick, 2015)'
_diffrn_ambient_temperature 113(2)
_diffrn_detector 'Hybrid Pixel Array Detector'
_diffrn_detector_area_resol_mean 10.0000
_diffrn_measured_fraction_theta_full 0.997
_diffrn_measured_fraction_theta_max 0.943
_diffrn_measurement_details
;
List of Runs (angles in degrees, time in seconds):

  # Type    Start    End  Width  t~exp~   \w     \q     \k     \f   Frames
#--------------------------------------------------------------------------
  1  \w    -70.00 -43.00   0.50   21.57    --   10.60 -36.00  37.00   54
  2  \w     12.00  37.00   0.50   21.57    --   10.60  36.00-166.00   50
  3  \w    -98.00 -71.00   0.50   21.57    --  -10.90 -36.00  37.00   54
  4  \w    -47.00 -12.00   0.50   21.57    --  -10.90 -36.00  37.00   70
  5  \w    -78.00  41.00   0.50   21.57    --   10.60 -57.00 -30.00  238
  6  \w    -16.00  13.00   0.50   21.57    --   10.60  82.00  60.00   58
  7  \w     -2.00  25.00   0.50   21.57    --   10.60  82.00 -90.00   54
  8  \w     42.00  99.00   0.50   21.57    --   10.60  82.00-120.00  114
  9  \w     48.00  75.00   0.50   21.57    --   10.60  82.00  60.00   54
 10  \w    -11.00  98.00   0.50   21.57    --   10.60  82.00 150.00  218
 11  \w    -12.00  17.00   0.50   21.57    --   10.60  82.00-120.00   58
 12  \w     -4.00  30.00   0.50   21.57    --   10.60  82.00  90.00   68
 13  \w    -19.00  36.00   0.50   21.57    --   10.60  57.00 150.00  110
 14  \w     52.00  77.00   0.50   21.57    --   10.60  57.00 150.00   50
 15  \w    -10.00  74.00   0.50   21.57    --   10.60  82.00 -60.00  168
 16  \w    -26.00  77.00   0.50   21.57    --  -10.90  82.00-180.00  206
 17  \w    -33.00  -6.00   0.50   21.57    --  -10.90 -77.00   0.00   54
 18  \w    -42.00 -17.00   0.50   21.57    --  -10.90 -77.00 -60.00   50
 19  \w    -44.00 -16.00   0.50   21.57    --  -10.90 -77.00 -30.00   56
 20  \w    -68.00  17.00   0.50   21.57    --  -10.90 -82.00-120.00  170
 21  \w    -92.00 -61.00   0.50   21.57    --  -10.90 -77.00 -60.00   62
 22  \w    -10.00  15.00   0.50   21.57    --  -10.90  36.00-166.00   50
;
_diffrn_measurement_device 'four-circle diffractometer'
_diffrn_measurement_device_type 'XtaLAB Pro II AFC12 (RINC): Kappa single'
_diffrn_measurement_method '\w scans'
_diffrn_orient_matrix_type 'CrysAlisPro convention (1999,Acta A55,543-557)'
_diffrn_orient_matrix_UB_11 0.0200704000
_diffrn_orient_matrix_UB_12 -0.0369738000
_diffrn_orient_matrix_UB_13 0.0111404000
_diffrn_orient_matrix_UB_21 0.0528405000
_diffrn_orient_matrix_UB_22 0.0052792000
_diffrn_orient_matrix_UB_23 -0.0228045000
_diffrn_orient_matrix_UB_31 0.0471829000
_diffrn_orient_matrix_UB_32 0.0417200000
_diffrn_orient_matrix_UB_33 0.0486036000
_diffrn_radiation_monochromator mirror
_diffrn_radiation_probe x-ray
_diffrn_radiation_type 'Mo K\a'
_diffrn_radiation_wavelength 0.71073
_diffrn_reflns_av_R_equivalents 0.0422
_diffrn_reflns_av_unetI/netI 0.0492
_diffrn_reflns_Laue_measured_fraction_full 0.997
_diffrn_reflns_Laue_measured_fraction_max 0.943
_diffrn_reflns_limit_h_max 13
_diffrn_reflns_limit_h_min -13
_diffrn_reflns_limit_k_max 19
_diffrn_reflns_limit_k_min -18
_diffrn_reflns_limit_l_max 19
_diffrn_reflns_limit_l_min -19
_diffrn_reflns_number 33783
_diffrn_reflns_point_group_measured_fraction_full 0.997
_diffrn_reflns_point_group_measured_fraction_max 0.943
_diffrn_reflns_theta_full 25.242
_diffrn_reflns_theta_max 27.076
_diffrn_reflns_theta_min 2.114
_diffrn_source 'micro-focus sealed X-ray tube'
_diffrn_source_type 'Rigaku (Mo) X-ray Source'
_exptl_absorpt_coefficient_mu 0.192
_exptl_absorpt_correction_T_max 1.00000
_exptl_absorpt_correction_T_min 0.57917
_exptl_absorpt_correction_type multi-scan
_exptl_absorpt_process_details
;
CrysAlisPro 1.171.41.36a (Rigaku Oxford Diffraction, 2019)
Empirical absorption correction using spherical harmonics,
 implemented in SCALE3 ABSPACK scaling algorithm.
;
_exptl_crystal_colour 'clear light colourless'
_exptl_crystal_colour_lustre clear
_exptl_crystal_colour_modifier light
_exptl_crystal_colour_primary colourless
_exptl_crystal_density_diffrn 1.307
_exptl_crystal_description block
_exptl_crystal_F_000 824
_exptl_crystal_size_max 0.2
_exptl_crystal_size_mid 0.2
_exptl_crystal_size_min 0.15
_refine_diff_density_max 0.463
_refine_diff_density_min -0.462
_refine_diff_density_rms 0.051
_refine_ls_extinction_method none
_refine_ls_goodness_of_fit_ref 1.079
_refine_ls_hydrogen_treatment constr
_refine_ls_matrix_type full
_refine_ls_number_parameters 493
_refine_ls_number_reflns 8215
_refine_ls_number_restraints 0
_refine_ls_restrained_S_all 1.079
_refine_ls_R_factor_all 0.0626
_refine_ls_R_factor_gt 0.0432
_refine_ls_shift/su_max 0.001
_refine_ls_shift/su_mean 0.000
_refine_ls_structure_factor_coef Fsqd
_refine_ls_weighting_details 'w=1/[\s^2^(Fo^2^)+(0.0613P)^2^+0.1245P] where P=(Fo^2^+2Fc^2^)/3'
_refine_ls_weighting_scheme calc
_refine_ls_wR_factor_gt 0.1083
_refine_ls_wR_factor_ref 0.1150
_reflns_Friedel_coverage 0.000
_reflns_number_gt 6292
_reflns_number_total 8215
_reflns_threshold_expression 'I > 2\s(I)'
_cod_data_source_file d2ob01459a2.cif
_cod_data_source_block exp_256
_cod_original_cell_volume 1974.08(9)
_cod_original_formula_sum 'C11 H12.50 F0.50 O1.50 S0.50'
_cod_database_code 7158869
_shelx_shelxl_version_number 2018/3
_shelx_space_group_comment
;
The symmetry employed for this shelxl refinement is uniquely defined
by the following loop, which should always be used as a source of
symmetry information in preference to the above space-group names.
They are only intended as comments.
;
_diffrn_oxdiff_digest_frames
;
011cfcb5ccf321f6041f735e120babbcce00025f46d
;
_reflns_odcompleteness_completeness 99.22
_reflns_odcompleteness_iscentric 1
_reflns_odcompleteness_theta 26.32
_olex2_refinement_description
;
1. Fixed Uiso
 At 1.2 times of:
  All C(H) groups, All C(H,H) groups
 At 1.5 times of:
  All C(H,H,H) groups
2.a Ternary CH refined with riding coordinates:
 C7(H7), C8(H8), C29(H29), C30(H30)
2.b Secondary CH2 refined with riding coordinates:
 C9(H9B,H9A), C11(H11B,H11A), C12(H12B,H12A), C31(H31B,H31A), C33(H33B,H33A),
 C34(H34A,H34B)
2.c Aromatic/amide H refined with riding coordinates:
 C2(H2), C3(H3), C4(H4), C5(H5), C14(H14), C15(H15), C17(H17), C18(H18),
 C24(H24), C25(H25), C26(H26), C27(H27), C36(H36), C37(H37), C39(H39), C40(H40)
2.d Idealised Me refined as rotating group:
 C20(H20C,H20B,H20A), C21(H21B,H21A,H21C), C22(H22A,H22C,H22B), C42(H42A,H42C,
 H42B), C43(H43B,H43A,H43C), C44(H44B,H44A,H44C)
;
_olex2_submission_special_instructions 'No special instructions were received'
_oxdiff_exptl_absorpt_empirical_details
;
Empirical correction (ABSPACK) includes:
- Absorption correction using spherical harmonics
- Frame scaling
;
_oxdiff_exptl_absorpt_empirical_full_max 1.278
_oxdiff_exptl_absorpt_empirical_full_min 0.645

loop_
_space_group_symop_operation_xyz
'x, y, z'
'-x, -y, -z'

loop_
_atom_site_label
_atom_site_type_symbol
_atom_site_fract_x
_atom_site_fract_y
_atom_site_fract_z
_atom_site_U_iso_or_equiv
_atom_site_adp_type
_atom_site_occupancy
_atom_site_site_symmetry_order
_atom_site_calc_flag
_atom_site_refinement_flags_posn
_atom_site_refinement_flags_adp
_atom_site_refinement_flags_occupancy
_atom_site_disorder_assembly
_atom_site_disorder_group
S1 S 0.54857(4) 0.55114(3) 0.68471(3) 0.02058(12) Uani 1 1 d . . . . .
F1 F 0.10770(10) 0.58278(7) 0.61626(7) 0.0308(2) Uani 1 1 d . . . . .
O1 O 0.08594(12) 0.33827(9) 0.61493(9) 0.0305(3) Uani 1 1 d . . . . .
O2 O 0.55348(12) 0.63410(8) 0.65886(8) 0.0255(3) Uani 1 1 d . . . . .
O3 O 0.61696(12) 0.47986(9) 0.63944(8) 0.0257(3) Uani 1 1 d . . . . .
C1 C 0.11662(18) 0.26505(14) 0.53623(13) 0.0275(4) Uani 1 1 d . . . . .
C2 C 0.0467(2) 0.15957(14) 0.50413(14) 0.0346(5) Uani 1 1 d . . . . .
H2 H -0.021111 0.140709 0.531671 0.042 Uiso 1 1 calc R . . . .
C3 C 0.0780(2) 0.08264(15) 0.43122(15) 0.0397(5) Uani 1 1 d . . . . .
H3 H 0.031429 0.011925 0.410077 0.048 Uiso 1 1 calc R . . . .
C4 C 0.1776(2) 0.10982(14) 0.38950(14) 0.0359(5) Uani 1 1 d . . . . .
H4 H 0.197818 0.057810 0.339830 0.043 Uiso 1 1 calc R . . . .
C5 C 0.24737(19) 0.21554(13) 0.42236(13) 0.0284(4) Uani 1 1 d . . . . .
H5 H 0.314398 0.233658 0.393935 0.034 Uiso 1 1 calc R . . . .
C6 C 0.21984(17) 0.29521(13) 0.49667(12) 0.0234(4) Uani 1 1 d . . . . .
C7 C 0.30194(17) 0.40968(12) 0.53296(12) 0.0213(4) Uani 1 1 d . . . . .
H7 H 0.373550 0.413904 0.499772 0.026 Uiso 1 1 calc R . . . .
C8 C 0.37148(17) 0.47356(13) 0.65325(12) 0.0207(4) Uani 1 1 d . . . . .
H8 H 0.367438 0.424154 0.680390 0.025 Uiso 1 1 calc R . . . .
C9 C 0.28645(17) 0.54111(14) 0.69692(12) 0.0252(4) Uani 1 1 d . . . . .
H9B H 0.259813 0.530908 0.751365 0.030 Uiso 1 1 calc R . . . .
H9A H 0.338948 0.615448 0.724217 0.030 Uiso 1 1 calc R . . . .
C10 C 0.15896(18) 0.50134(13) 0.60410(13) 0.0259(4) Uani 1 1 d . . . . .
C11 C 0.04003(19) 0.41244(14) 0.59515(14) 0.0297(4) Uani 1 1 d . . . . .
H11B H -0.006348 0.442240 0.643900 0.036 Uiso 1 1 calc R . . . .
H11A H -0.026876 0.375787 0.526152 0.036 Uiso 1 1 calc R . . . .
C12 C 0.21201(17) 0.46979(13) 0.51252(12) 0.0235(4) Uani 1 1 d . . . . .
H12B H 0.266686 0.531335 0.510832 0.028 Uiso 1 1 calc R . . . .
H12A H 0.136048 0.424800 0.447840 0.028 Uiso 1 1 calc R . . . .
C13 C 0.61362(17) 0.60701(12) 0.81980(12) 0.0194(4) Uani 1 1 d . . . . .
C14 C 0.65845(18) 0.54819(13) 0.85988(12) 0.0243(4) Uani 1 1 d . . . . .
H14 H 0.656180 0.481547 0.815918 0.029 Uiso 1 1 calc R . . . .
C15 C 0.70649(18) 0.58918(13) 0.96545(13) 0.0260(4) Uani 1 1 d . . . . .
H15 H 0.737371 0.549777 0.992243 0.031 Uiso 1 1 calc R . . . .
C16 C 0.70981(17) 0.68885(12) 1.03325(12) 0.0201(4) Uani 1 1 d . . . . .
C17 C 0.66377(17) 0.74613(12) 0.99086(12) 0.0226(4) Uani 1 1 d . . . . .
H17 H 0.664897 0.812473 1.034562 0.027 Uiso 1 1 calc R . . . .
C18 C 0.61599(17) 0.70619(12) 0.88428(12) 0.0219(4) Uani 1 1 d . . . . .
H18 H 0.586162 0.745518 0.856895 0.026 Uiso 1 1 calc R . . . .
C19 C 0.76443(18) 0.72975(13) 1.14977(12) 0.0237(4) Uani 1 1 d . . . . .
C20 C 0.9196(2) 0.74814(17) 1.18123(14) 0.0423(5) Uani 1 1 d . . . . .
H20C H 0.932716 0.683211 1.143438 0.063 Uiso 1 1 calc GR . . . .
H20B H 0.954462 0.772443 1.253987 0.063 Uiso 1 1 calc GR . . . .
H20A H 0.968741 0.800286 1.165959 0.063 Uiso 1 1 calc GR . . . .
C21 C 0.7465(2) 0.83307(13) 1.21199(13) 0.0332(5) Uani 1 1 d . . . . .
H21B H 0.777579 0.854028 1.284176 0.050 Uiso 1 1 calc GR . . . .
H21A H 0.650348 0.823888 1.190819 0.050 Uiso 1 1 calc GR . . . .
H21C H 0.800358 0.886613 1.200319 0.050 Uiso 1 1 calc GR . . . .
C22 C 0.6861(2) 0.64861(14) 1.17572(14) 0.0389(5) Uani 1 1 d . . . . .
H22A H 0.716081 0.676353 1.249266 0.058 Uiso 1 1 calc GR . . . .
H22C H 0.704506 0.585027 1.143129 0.058 Uiso 1 1 calc GR . . . .
H22B H 0.588276 0.633340 1.151130 0.058 Uiso 1 1 calc GR . . . .
S2 S 0.40526(5) 0.91799(3) 0.80763(3) 0.02224(12) Uani 1 1 d . . . . .
F2 F -0.00473(11) 0.97277(9) 0.86775(8) 0.0425(3) Uani 1 1 d . . . . .
O4 O -0.02001(13) 0.70632(9) 0.80042(9) 0.0349(3) Uani 1 1 d . . . . .
O5 O 0.42551(12) 1.02867(8) 0.86203(8) 0.0266(3) Uani 1 1 d . . . . .
O6 O 0.51024(12) 0.88329(9) 0.84225(9) 0.0293(3) Uani 1 1 d . . . . .
C23 C 0.06960(19) 0.69361(14) 0.87022(13) 0.0293(4) Uani 1 1 d . . . . .
C24 C 0.0227(2) 0.60060(14) 0.87356(15) 0.0357(5) Uani 1 1 d . . . . .
H24 H -0.067017 0.552373 0.833394 0.043 Uiso 1 1 calc R . . . .
C25 C 0.1083(2) 0.57912(15) 0.93610(16) 0.0395(5) Uani 1 1 d . . . . .
H25 H 0.076271 0.516542 0.938271 0.047 Uiso 1 1 calc R . . . .
C26 C 0.2420(2) 0.65052(15) 0.99575(15) 0.0374(5) Uani 1 1 d . . . . .
H26 H 0.299854 0.636521 1.038512 0.045 Uiso 1 1 calc R . . . .
C27 C 0.2887(2) 0.74300(14) 0.99120(13) 0.0316(4) Uani 1 1 d . . . . .
H27 H 0.378755 0.790659 1.031246 0.038 Uiso 1 1 calc R . . . .
C28 C 0.20485(19) 0.76654(13) 0.92847(12) 0.0256(4) Uani 1 1 d . . . . .
C29 C 0.26053(18) 0.86695(12) 0.92342(12) 0.0232(4) Uani 1 1 d . . . . .
H29 H 0.358626 0.904583 0.965938 0.028 Uiso 1 1 calc R . . . .
C30 C 0.24502(17) 0.84357(13) 0.80945(12) 0.0226(4) Uani 1 1 d . . . . .
H30 H 0.223439 0.768103 0.765121 0.027 Uiso 1 1 calc R . . . .
C31 C 0.12345(18) 0.87365(14) 0.77408(13) 0.0282(4) Uani 1 1 d . . . . .
H31B H 0.156301 0.935676 0.766345 0.034 Uiso 1 1 calc R . . . .
H31A H 0.056741 0.816015 0.708811 0.034 Uiso 1 1 calc R . . . .
C32 C 0.0593(2) 0.89614(14) 0.86036(14) 0.0319(4) Uani 1 1 d . . . . .
C33 C -0.0558(2) 0.79861(15) 0.84019(15) 0.0381(5) Uani 1 1 d . . . . .
H33B H -0.074427 0.810063 0.904078 0.046 Uiso 1 1 calc R . . . .
H33A H -0.139800 0.787148 0.790978 0.046 Uiso 1 1 calc R . . . .
C34 C 0.18063(19) 0.94061(13) 0.95724(13) 0.0298(4) Uani 1 1 d . . . . .
H34A H 0.149217 0.938599 1.013324 0.036 Uiso 1 1 calc R . . . .
H34B H 0.237260 1.012760 0.979013 0.036 Uiso 1 1 calc R . . . .
C35 C 0.38044(18) 0.88009(13) 0.67580(12) 0.0215(4) Uani 1 1 d . . . . .
C36 C 0.39756(18) 0.78815(13) 0.61306(13) 0.0260(4) Uani 1 1 d . . . . .
H36 H 0.420267 0.746132 0.639621 0.031 Uiso 1 1 calc R . . . .
C37 C 0.38046(18) 0.75965(13) 0.51041(13) 0.0268(4) Uani 1 1 d . . . . .
H37 H 0.391251 0.697634 0.468204 0.032 Uiso 1 1 calc R . . . .
C38 C 0.34752(17) 0.82127(13) 0.46856(12) 0.0212(4) Uani 1 1 d . . . . .
C39 C 0.33022(18) 0.91296(13) 0.53320(13) 0.0241(4) Uani 1 1 d . . . . .
H39 H 0.307747 0.955213 0.506872 0.029 Uiso 1 1 calc R . . . .
C40 C 0.34590(18) 0.94248(13) 0.63621(13) 0.0254(4) Uani 1 1 d . . . . .
H40 H 0.333309 1.003668 0.678343 0.030 Uiso 1 1 calc R . . . .
C41 C 0.33273(17) 0.78717(13) 0.35458(12) 0.0231(4) Uani 1 1 d . . . . .
C42 C 0.46843(19) 0.77519(14) 0.33628(13) 0.0316(4) Uani 1 1 d . . . . .
H42A H 0.544247 0.841432 0.380099 0.047 Uiso 1 1 calc GR . . . .
H42C H 0.460276 0.754113 0.265265 0.047 Uiso 1 1 calc GR . . . .
H42B H 0.485279 0.722557 0.352088 0.047 Uiso 1 1 calc GR . . . .
C43 C 0.21291(18) 0.67996(13) 0.28743(12) 0.0276(4) Uani 1 1 d . . . . .
H43B H 0.127903 0.687312 0.297754 0.041 Uiso 1 1 calc GR . . . .
H43A H 0.231184 0.629680 0.306565 0.041 Uiso 1 1 calc GR . . . .
H43C H 0.204707 0.655839 0.215965 0.041 Uiso 1 1 calc GR . . . .
C44 C 0.30341(19) 0.86630(13) 0.32296(13) 0.0292(4) Uani 1 1 d . . . . .
H44B H 0.293849 0.840970 0.251160 0.044 Uiso 1 1 calc GR . . . .
H44A H 0.378882 0.933174 0.363822 0.044 Uiso 1 1 calc GR . . . .
H44C H 0.219070 0.874538 0.334024 0.044 Uiso 1 1 calc GR . . . .

loop_
_atom_site_aniso_label
_atom_site_aniso_U_11
_atom_site_aniso_U_22
_atom_site_aniso_U_33
_atom_site_aniso_U_23
_atom_site_aniso_U_13
_atom_site_aniso_U_12
S1 0.0234(2) 0.0150(2) 0.0160(2) 0.00356(18) 0.00501(18) 0.00397(19)
F1 0.0326(6) 0.0262(6) 0.0299(6) 0.0095(5) 0.0067(5) 0.0148(5)
O1 0.0316(8) 0.0318(7) 0.0258(7) 0.0148(6) 0.0087(6) 0.0072(6)
O2 0.0323(7) 0.0206(6) 0.0203(6) 0.0095(5) 0.0084(6) 0.0055(6)
O3 0.0268(7) 0.0215(6) 0.0204(6) 0.0032(5) 0.0076(5) 0.0083(6)
C1 0.0278(10) 0.0246(10) 0.0218(9) 0.0106(8) 0.0006(8) 0.0035(9)
C2 0.0315(11) 0.0292(11) 0.0308(10) 0.0159(9) -0.0004(9) -0.0030(9)
C3 0.0451(13) 0.0209(10) 0.0380(11) 0.0137(9) -0.0021(10) 0.0007(10)
C4 0.0404(12) 0.0194(10) 0.0317(10) 0.0051(9) 0.0009(10) 0.0067(9)
C5 0.0294(11) 0.0212(9) 0.0245(9) 0.0072(8) 0.0020(8) 0.0055(8)
C6 0.0245(10) 0.0195(9) 0.0182(8) 0.0078(8) 0.0008(8) 0.0028(8)
C7 0.0229(9) 0.0179(9) 0.0169(8) 0.0057(7) 0.0055(7) 0.0034(8)
C8 0.0208(9) 0.0182(8) 0.0172(8) 0.0072(7) 0.0035(7) 0.0026(8)
C9 0.0249(10) 0.0264(10) 0.0165(8) 0.0055(8) 0.0058(8) 0.0066(8)
C10 0.0274(10) 0.0250(10) 0.0248(9) 0.0105(8) 0.0082(8) 0.0119(9)
C11 0.0268(11) 0.0332(11) 0.0264(9) 0.0135(9) 0.0083(8) 0.0089(9)
C12 0.0240(10) 0.0207(9) 0.0183(8) 0.0071(8) 0.0035(8) 0.0035(8)
C13 0.0194(9) 0.0151(8) 0.0153(8) 0.0037(7) 0.0030(7) 0.0020(7)
C14 0.0285(10) 0.0151(9) 0.0193(8) 0.0012(7) 0.0038(8) 0.0078(8)
C15 0.0316(11) 0.0198(9) 0.0233(9) 0.0088(8) 0.0038(8) 0.0111(8)
C16 0.0194(9) 0.0161(8) 0.0180(8) 0.0046(7) 0.0044(7) 0.0034(8)
C17 0.0268(10) 0.0134(8) 0.0194(8) 0.0033(7) 0.0053(8) 0.0047(8)
C18 0.0248(10) 0.0152(8) 0.0208(8) 0.0069(7) 0.0045(8) 0.0052(8)
C19 0.0269(10) 0.0183(9) 0.0171(8) 0.0047(7) 0.0015(8) 0.0056(8)
C20 0.0341(12) 0.0512(13) 0.0249(10) 0.0073(10) -0.0003(9) 0.0168(11)
C21 0.0478(13) 0.0235(10) 0.0187(9) 0.0037(8) 0.0065(9) 0.0131(10)
C22 0.0585(14) 0.0285(11) 0.0231(10) 0.0110(9) 0.0113(10) 0.0100(11)
S2 0.0240(2) 0.0152(2) 0.0182(2) 0.00384(18) 0.00328(19) 0.00282(19)
F2 0.0455(7) 0.0435(7) 0.0448(7) 0.0191(6) 0.0206(6) 0.0261(6)
O4 0.0287(8) 0.0279(7) 0.0325(7) 0.0093(6) 0.0028(6) 0.0010(6)
O5 0.0316(7) 0.0134(6) 0.0197(6) 0.0013(5) 0.0030(6) 0.0009(6)
O6 0.0274(7) 0.0294(7) 0.0265(6) 0.0119(6) 0.0045(6) 0.0093(6)
C23 0.0318(11) 0.0226(10) 0.0263(9) 0.0073(8) 0.0111(9) 0.0060(9)
C24 0.0348(12) 0.0201(10) 0.0378(11) 0.0064(9) 0.0152(10) -0.0008(9)
C25 0.0512(14) 0.0229(10) 0.0454(12) 0.0172(10) 0.0226(11) 0.0093(10)
C26 0.0469(13) 0.0284(11) 0.0359(11) 0.0171(10) 0.0126(10) 0.0102(10)
C27 0.0359(12) 0.0233(10) 0.0267(10) 0.0088(9) 0.0082(9) 0.0045(9)
C28 0.0322(11) 0.0165(9) 0.0194(9) 0.0040(8) 0.0083(8) 0.0040(8)
C29 0.0253(10) 0.0156(8) 0.0190(8) 0.0044(7) 0.0042(8) 0.0017(8)
C30 0.0248(10) 0.0137(8) 0.0186(8) 0.0027(7) 0.0043(8) 0.0016(8)
C31 0.0276(10) 0.0257(10) 0.0234(9) 0.0091(8) 0.0049(8) 0.0053(9)
C32 0.0329(11) 0.0289(10) 0.0347(10) 0.0130(9) 0.0128(9) 0.0154(9)
C33 0.0308(12) 0.0408(12) 0.0428(12) 0.0199(10) 0.0128(10) 0.0132(10)
C34 0.0374(12) 0.0195(9) 0.0240(9) 0.0050(8) 0.0100(9) 0.0072(9)
C35 0.0231(9) 0.0152(8) 0.0190(8) 0.0045(7) 0.0052(8) 0.0041(8)
C36 0.0310(10) 0.0199(9) 0.0250(9) 0.0092(8) 0.0073(8) 0.0107(8)
C37 0.0323(11) 0.0174(9) 0.0248(9) 0.0043(8) 0.0095(8) 0.0107(8)
C38 0.0177(9) 0.0152(8) 0.0207(8) 0.0039(7) 0.0037(7) 0.0010(7)
C39 0.0287(10) 0.0160(9) 0.0243(9) 0.0083(8) 0.0068(8) 0.0070(8)
C40 0.0312(11) 0.0147(9) 0.0227(9) 0.0038(8) 0.0079(8) 0.0067(8)
C41 0.0241(10) 0.0183(9) 0.0192(8) 0.0043(8) 0.0067(8) 0.0047(8)
C42 0.0325(11) 0.0280(10) 0.0280(10) 0.0078(9) 0.0137(9) 0.0091(9)
C43 0.0295(10) 0.0209(9) 0.0205(9) 0.0037(8) 0.0054(8) 0.0043(8)
C44 0.0336(11) 0.0251(10) 0.0220(9) 0.0090(8) 0.0074(8) 0.0057(9)

loop_
_atom_type_symbol
_atom_type_description
_atom_type_scat_dispersion_real
_atom_type_scat_dispersion_imag
_atom_type_scat_source
C C 0.0033 0.0016 'International Tables Vol C Tables 4.2.6.8 and 6.1.1.4'
H H 0.0000 0.0000 'International Tables Vol C Tables 4.2.6.8 and 6.1.1.4'
F F 0.0171 0.0103 'International Tables Vol C Tables 4.2.6.8 and 6.1.1.4'
O O 0.0106 0.0060 'International Tables Vol C Tables 4.2.6.8 and 6.1.1.4'
S S 0.1246 0.1234 'International Tables Vol C Tables 4.2.6.8 and 6.1.1.4'

loop_
_geom_angle_atom_site_label_1
_geom_angle_atom_site_label_2
_geom_angle_atom_site_label_3
_geom_angle
_geom_angle_site_symmetry_1
_geom_angle_site_symmetry_3
_geom_angle_publ_flag
O2 S1 C8 108.85(7) . . ?
O2 S1 C13 109.18(7) . . ?
O3 S1 O2 118.68(7) . . ?
O3 S1 C8 107.59(7) . . ?
O3 S1 C13 108.14(7) . . ?
C13 S1 C8 103.32(7) . . ?
C1 O1 C11 117.33(12) . . ?
O1 C1 C6 122.35(15) . . ?
C2 C1 O1 116.42(16) . . ?
C2 C1 C6 121.04(16) . . ?
C3 C2 C1 119.82(18) . . ?
C4 C3 C2 120.48(18) . . ?
C3 C4 C5 119.29(18) . . ?
C4 C5 C6 121.77(17) . . ?
C1 C6 C7 122.42(15) . . ?
C5 C6 C1 117.57(16) . . ?
C5 C6 C7 120.01(15) . . ?
C6 C7 C8 111.49(12) . . ?
C6 C7 C12 113.54(14) . . ?
C12 C7 C8 102.87(12) . . ?
C7 C8 S1 109.46(10) . . ?
C9 C8 S1 112.64(11) . . ?
C9 C8 C7 107.14(12) . . ?
C10 C9 C8 104.13(12) . . ?
F1 C10 C9 110.00(13) . . ?
F1 C10 C11 105.49(13) . . ?
F1 C10 C12 111.29(13) . . ?
C11 C10 C9 111.86(14) . . ?
C12 C10 C9 104.27(13) . . ?
C12 C10 C11 114.02(14) . . ?
O1 C11 C10 112.43(14) . . ?
C10 C12 C7 102.74(12) . . ?
C14 C13 S1 118.37(12) . . ?
C14 C13 C18 120.92(14) . . ?
C18 C13 S1 120.68(12) . . ?
C15 C14 C13 119.43(15) . . ?
C14 C15 C16 121.41(15) . . ?
C15 C16 C19 118.77(14) . . ?
C17 C16 C15 117.95(14) . . ?
C17 C16 C19 123.28(14) . . ?
C16 C17 C18 121.36(14) . . ?
C13 C18 C17 118.93(15) . . ?
C16 C19 C20 108.81(13) . . ?
C21 C19 C16 112.15(13) . . ?
C21 C19 C20 108.33(15) . . ?
C21 C19 C22 108.16(14) . . ?
C22 C19 C16 109.59(14) . . ?
C22 C19 C20 109.77(15) . . ?
O5 S2 C30 108.38(7) . . ?
O5 S2 C35 108.18(7) . . ?
O6 S2 O5 118.69(7) . . ?
O6 S2 C30 107.62(7) . . ?
O6 S2 C35 108.14(7) . . ?
C35 S2 C30 105.01(8) . . ?
C23 O4 C33 117.60(14) . . ?
O4 C23 C28 122.19(15) . . ?
C24 C23 O4 116.63(17) . . ?
C24 C23 C28 120.98(17) . . ?
C25 C24 C23 120.23(18) . . ?
C24 C25 C26 120.07(17) . . ?
C25 C26 C27 119.39(18) . . ?
C26 C27 C28 121.79(18) . . ?
C23 C28 C29 122.12(16) . . ?
C27 C28 C23 117.53(16) . . ?
C27 C28 C29 120.34(16) . . ?
C28 C29 C30 111.53(13) . . ?
C28 C29 C34 113.84(14) . . ?
C34 C29 C30 102.79(13) . . ?
C29 C30 S2 108.62(11) . . ?
C31 C30 S2 112.78(11) . . ?
C31 C30 C29 106.96(12) . . ?
C32 C31 C30 104.16(13) . . ?
F2 C32 C31 110.42(14) . . ?
F2 C32 C33 105.69(14) . . ?
F2 C32 C34 110.53(14) . . ?
C33 C32 C31 112.10(15) . . ?
C34 C32 C31 104.38(15) . . ?
C34 C32 C33 113.81(16) . . ?
O4 C33 C32 111.92(14) . . ?
C32 C34 C29 102.99(13) . . ?
C36 C35 S2 119.27(13) . . ?
C36 C35 C40 120.49(15) . . ?
C40 C35 S2 120.23(12) . . ?
C37 C36 C35 119.15(15) . . ?
C36 C37 C38 121.79(15) . . ?
C37 C38 C39 117.85(14) . . ?
C37 C38 C41 119.67(14) . . ?
C39 C38 C41 122.47(14) . . ?
C40 C39 C38 121.21(15) . . ?
C35 C40 C39 119.49(15) . . ?
C38 C41 C42 108.87(14) . . ?
C43 C41 C38 108.26(13) . . ?
C43 C41 C42 109.19(13) . . ?
C44 C41 C38 112.75(13) . . ?
C44 C41 C42 108.62(14) . . ?
C44 C41 C43 109.10(14) . . ?

loop_
_geom_bond_atom_site_label_1
_geom_bond_atom_site_label_2
_geom_bond_distance
_geom_bond_site_symmetry_2
_geom_bond_publ_flag
S1 O2 1.4420(11) . ?
S1 O3 1.4408(11) . ?
S1 C8 1.7838(17) . ?
S1 C13 1.7584(16) . ?
F1 C10 1.4111(18) . ?
O1 C1 1.3928(19) . ?
O1 C11 1.432(2) . ?
C1 C2 1.386(2) . ?
C1 C6 1.397(2) . ?
C2 C3 1.380(3) . ?
C3 C4 1.378(3) . ?
C4 C5 1.387(2) . ?
C5 C6 1.390(2) . ?
C6 C7 1.513(2) . ?
C7 C8 1.566(2) . ?
C7 C12 1.534(2) . ?
C8 C9 1.538(2) . ?
C9 C10 1.527(2) . ?
C10 C11 1.520(2) . ?
C10 C12 1.517(2) . ?
C13 C14 1.383(2) . ?
C13 C18 1.384(2) . ?
C14 C15 1.377(2) . ?
C15 C16 1.399(2) . ?
C16 C17 1.390(2) . ?
C16 C19 1.531(2) . ?
C17 C18 1.393(2) . ?
C19 C20 1.533(2) . ?
C19 C21 1.518(2) . ?
C19 C22 1.524(2) . ?
S2 O5 1.4453(11) . ?
S2 O6 1.4380(12) . ?
S2 C30 1.7852(17) . ?
S2 C35 1.7685(16) . ?
F2 C32 1.4460(19) . ?
O4 C23 1.389(2) . ?
O4 C33 1.436(2) . ?
C23 C24 1.382(2) . ?
C23 C28 1.398(2) . ?
C24 C25 1.376(3) . ?
C25 C26 1.384(3) . ?
C26 C27 1.384(2) . ?
C27 C28 1.389(2) . ?
C28 C29 1.511(2) . ?
C29 C30 1.569(2) . ?
C29 C34 1.528(2) . ?
C30 C31 1.538(2) . ?
C31 C32 1.524(2) . ?
C32 C33 1.517(3) . ?
C32 C34 1.513(2) . ?
C35 C36 1.385(2) . ?
C35 C40 1.385(2) . ?
C36 C37 1.383(2) . ?
C37 C38 1.392(2) . ?
C38 C39 1.392(2) . ?
C38 C41 1.537(2) . ?
C39 C40 1.388(2) . ?
C41 C42 1.541(2) . ?
C41 C43 1.535(2) . ?
C41 C44 1.526(2) . ?
